data_7119986
loop_
_publ_author_name
'Fujita, Daiki'
'Sugimoto, Hideki'
'Shiota, Yoshihito'
'Morimoto, Yuma'
'Yoshizawa, Kazunari'
'Itoh, Shinobu'

_publ_section_title
;
 Catalytic C-H amination driven by intramolecular ligand-to-nitrene
 one-electron transfer through a rhodium(iii) centre.
;
_journal_issue 35
_journal_name_full 'Chemical communications (Cambridge, England)'
_journal_page_first 4849
_journal_page_last 4852
_journal_paper_doi 10.1039/c7cc01840a
_journal_volume 53
_journal_year 2017
_chemical_absolute_configuration 'CHOOSE rm ad rmad syn or unk'
_chemical_formula_moiety 'C43 H56 F6 N5 O4 Rh Sb'
_chemical_formula_sum 'C43 H56 F6 N5 O4 Rh Sb'
_chemical_formula_weight 1045.59
_space_group_crystal_system orthorhombic
_space_group_IT_number 29
_space_group_name_Hall 'P 2c -2ac'
_space_group_name_H-M_alt 'P c a 21'
_symmetry_space_group_name_Hall 'P 2c -2ac'
_symmetry_space_group_name_H-M 'P c a 21'
_atom_sites_solution_hydrogens geom
_atom_sites_solution_primary direct
_atom_sites_solution_secondary difmap
_audit_update_record
;
2017-03-02 deposited with the CCDC.
2017-04-10 downloaded from the CCDC.
;
_cell_angle_alpha 90.0000
_cell_angle_beta 90.0000
_cell_angle_gamma 90.0000
_cell_formula_units_Z 4
_cell_length_a 18.6161(10)
_cell_length_b 11.3161(7)
_cell_length_c 21.2379(14)
_cell_measurement_reflns_used 29226
_cell_measurement_temperature 85
_cell_measurement_theta_max 27.50
_cell_measurement_theta_min 2.99
_cell_volume 4474.0(5)
_computing_cell_refinement 'RAPID AUTO'
_computing_data_collection 'RAPID AUTO (Rigaku, ????)'
_computing_data_reduction 'RAPID AUTO'
_computing_molecular_graphics 'CrystalStructure 4.2.2'
_computing_publication_material 'CrystalStructure 4.2.2 (Rigaku, 2016)'
_computing_structure_refinement 'CRYSTALS (Carruthers, et al., 1999)'
_computing_structure_solution 'SIR2011 (Burla, et al., 2012)'
_diffrn_ambient_temperature 85
_diffrn_detector_area_resol_mean 10.000
_diffrn_measured_fraction_theta_full 0.997
_diffrn_measured_fraction_theta_max 0.997
_diffrn_measurement_device_type 'Rigaku R-AXIS RAPID'
_diffrn_measurement_method \w
_diffrn_radiation_type 'Mo K\a'
_diffrn_radiation_wavelength 0.71075
_diffrn_reflns_av_R_equivalents 0.0415
_diffrn_reflns_limit_h_max 24
_diffrn_reflns_limit_h_min -24
_diffrn_reflns_limit_k_max 14
_diffrn_reflns_limit_k_min -14
_diffrn_reflns_limit_l_max 27
_diffrn_reflns_limit_l_min -25
_diffrn_reflns_number 41645
_diffrn_reflns_theta_full 27.48
_diffrn_reflns_theta_max 27.48
_diffrn_reflns_theta_min 2.992
_diffrn_standards_number 0
_exptl_absorpt_coefficient_mu 1.042
_exptl_absorpt_correction_T_max 0.901
_exptl_absorpt_correction_T_min 0.742
_exptl_absorpt_correction_type multi-scan
_exptl_absorpt_process_details 'ABSCOR (Rigaku, 1995)'
_exptl_crystal_colour black
_exptl_crystal_density_diffrn 1.552
_exptl_crystal_density_method 'not measured'
_exptl_crystal_description chip
_exptl_crystal_F_000 2124.00
_exptl_crystal_size_max 0.600
_exptl_crystal_size_mid 0.400
_exptl_crystal_size_min 0.100
_refine_diff_density_max 1.530
_refine_diff_density_min -1.070
_refine_ls_abs_structure_details 'Flack, H. D. (1983), Acta Cryst. A39, 876-881.  4714 Friedel Pairs'
_refine_ls_abs_structure_Flack 0.011(13)
_refine_ls_extinction_method none
_refine_ls_goodness_of_fit_ref 0.866
_refine_ls_hydrogen_treatment constr
_refine_ls_number_parameters 598
_refine_ls_number_reflns 9973
_refine_ls_R_factor_gt 0.0269
_refine_ls_shift/su_max 0.000
_refine_ls_structure_factor_coef Fsqd
_refine_ls_weighting_details 'w = 1/[0.0010Fo^2^ + 1.0000\s(Fo^2^)]/(4Fo^2^)'
_refine_ls_weighting_scheme calc
_refine_ls_wR_factor_ref 0.0759
_reflns_number_gt 9446
_reflns_number_total 9973
_reflns_threshold_expression F^2^>2.0\s(F^2^)
_cod_data_source_file c7cc01840a3.cif
_cod_data_source_block 20161213
_cod_depositor_comments 'Adding full bibliography for 7119986--7119988.cif.'
_cod_database_code 7119986

loop_
_space_group_symop_id
_space_group_symop_operation_xyz
1 +X,+Y,+Z
2 -X,-Y,1/2+Z
3 1/2-X,+Y,1/2+Z
4 1/2+X,-Y,+Z

loop_
_atom_site_label
_atom_site_type_symbol
_atom_site_fract_x
_atom_site_fract_y
_atom_site_fract_z
_atom_site_U_iso_or_equiv
_atom_site_adp_type
_atom_site_occupancy
_atom_site_site_symmetry_multiplicity
_atom_site_calc_flag
_atom_site_refinement_flags
Sb1 Sb 0.131780(10) 0.01629(2) 0.22361(2) 0.01586(5) Uani 1 4 d .
Rh1 Rh 0.360800(10) -0.20866(2) 0.13879(2) 0.00963(5) Uani 1 4 d .
F1 F 0.06960(12) -0.0958(2) 0.25808(10) 0.0388(6) Uani 1 4 d .
F2 F 0.10764(12) 0.12115(18) 0.28832(9) 0.0305(5) Uani 1 4 d .
F3 F 0.05692(11) 0.0766(2) 0.17325(10) 0.0417(7) Uani 1 4 d .
F4 F 0.15480(10) -0.08943(17) 0.15753(8) 0.0210(4) Uani 1 4 d .
F5 F 0.20890(11) -0.0471(2) 0.27017(9) 0.0314(6) Uani 1 4 d .
F6 F 0.19381(11) 0.12964(18) 0.18953(10) 0.0330(5) Uani 1 4 d .
O1 O 0.29644(10) -0.21504(17) 0.06111(9) 0.0137(5) Uani 1 4 d .
O2 O 0.39793(10) -0.37513(16) 0.13600(10) 0.0144(4) Uani 1 4 d .
O3 O 0.37938(14) 0.1987(2) 0.26842(12) 0.0257(6) Uani 1 4 d .
O4 O 0.42540(12) 0.07145(19) 0.33285(10) 0.0199(5) Uani 1 4 d .
N1 N 0.33030(11) -0.04025(19) 0.13693(11) 0.0119(5) Uani 1 4 d .
N2 N 0.41808(11) -0.20133(18) 0.21683(11) 0.0108(5) Uani 1 4 d .
N3 N 0.26950(13) -0.2495(2) 0.19194(12) 0.0169(6) Uani 1 4 d .
N4 N 0.45401(13) -0.1758(2) 0.08672(11) 0.0150(6) Uani 1 4 d .
N5 N 0.39859(13) 0.0978(2) 0.28197(11) 0.0140(6) Uani 1 4 d .
C1 C 0.29151(15) -0.0102(2) 0.08364(13) 0.0125(6) Uani 1 4 d .
C2 C 0.27076(15) 0.1045(2) 0.06609(13) 0.0142(7) Uani 1 4 d .
C3 C 0.22822(15) 0.1200(3) 0.01350(13) 0.0166(7) Uani 1 4 d .
C4 C 0.20398(16) 0.0176(3) -0.02030(14) 0.0165(7) Uani 1 4 d .
C5 C 0.22350(15) -0.0963(3) -0.00679(13) 0.0151(7) Uani 1 4 d .
C6 C 0.27177(14) -0.1118(2) 0.04612(13) 0.0131(6) Uani 1 4 d .
C7 C 0.34915(15) 0.0357(3) 0.18213(13) 0.0124(6) Uani 1 4 d .
C8 C 0.38898(15) 0.0039(2) 0.23461(14) 0.0124(7) Uani 1 4 d .
C9 C 0.42270(14) -0.1055(2) 0.25101(13) 0.0118(6) Uani 1 4 d .
C10 C 0.45170(14) -0.3104(2) 0.23134(13) 0.0132(6) Uani 1 4 d .
C11 C 0.48704(14) -0.3357(3) 0.28751(13) 0.0142(6) Uani 1 4 d .
C12 C 0.51317(15) -0.4476(3) 0.29832(13) 0.0137(6) Uani 1 4 d .
C13 C 0.50677(17) -0.5313(3) 0.24927(14) 0.0158(7) Uani 1 4 d .
C14 C 0.47360(17) -0.5104(3) 0.19212(15) 0.0149(7) Uani 1 4 d .
C15 C 0.43993(14) -0.3980(3) 0.18490(13) 0.0136(6) Uani 1 4 d .
C16 C 0.20112(17) 0.2418(3) -0.00697(15) 0.0227(8) Uani 1 4 d .
C17 C 0.12166(19) 0.2501(4) 0.0118(3) 0.0406(11) Uani 1 4 d .
C18 C 0.24236(19) 0.3428(3) 0.02424(17) 0.0285(9) Uani 1 4 d .
C19 C 0.2092(3) 0.2549(4) -0.07893(17) 0.0424(11) Uani 1 4 d .
C20 C 0.19518(15) -0.2029(3) -0.04300(14) 0.0166(7) Uani 1 4 d .
C21 C 0.15207(18) -0.2828(3) 0.00232(16) 0.0224(8) Uani 1 4 d .
C22 C 0.14517(17) -0.1654(3) -0.09695(16) 0.0248(8) Uani 1 4 d .
C23 C 0.25658(17) -0.2742(3) -0.07235(16) 0.0246(8) Uani 1 4 d .
C24 C 0.54375(17) -0.4864(3) 0.36191(14) 0.0173(7) Uani 1 4 d .
C25 C 0.48561(19) -0.5577(3) 0.39663(16) 0.0284(9) Uani 1 4 d .
C26 C 0.5646(2) -0.3802(3) 0.40243(16) 0.0316(9) Uani 1 4 d .
C27 C 0.6095(2) -0.5662(4) 0.35352(17) 0.0350(10) Uani 1 4 d .
C28 C 0.47286(14) -0.6004(2) 0.13849(15) 0.0169(6) Uani 1 4 d .
C29 C 0.39521(17) -0.6402(3) 0.12437(15) 0.0221(8) Uani 1 4 d .
C30 C 0.50632(19) -0.5436(3) 0.07912(15) 0.0233(8) Uani 1 4 d .
C31 C 0.51699(18) -0.7106(3) 0.15425(15) 0.0225(8) Uani 1 4 d .
C32 C 0.25885(14) -0.3721(2) 0.21084(13) 0.0150(7) Uani 1 4 d .
C33 C 0.29557(16) -0.4166(3) 0.26310(15) 0.0224(8) Uani 1 4 d .
C34 C 0.2877(2) -0.5347(3) 0.27871(17) 0.0304(9) Uani 1 4 d .
C35 C 0.2415(2) -0.6073(3) 0.24551(18) 0.0333(10) Uani 1 4 d .
C36 C 0.2036(2) -0.5610(3) 0.19494(17) 0.0321(9) Uani 1 4 d .
C37 C 0.21333(18) -0.4444(3) 0.17640(15) 0.0229(8) Uani 1 4 d .
C38 C 0.44973(14) -0.0957(3) 0.03310(13) 0.0136(6) Uani 1 4 d .
C39 C 0.46334(18) 0.0232(3) 0.04221(15) 0.0201(8) Uani 1 4 d .
C40 C 0.45614(18) 0.0998(3) -0.00831(15) 0.0243(8) Uani 1 4 d .
C41 C 0.43698(18) 0.0576(3) -0.06731(15) 0.0261(8) Uani 1 4 d .
C42 C 0.42531(18) -0.0619(3) -0.07617(14) 0.0251(8) Uani 1 4 d .
C43 C 0.43098(16) -0.1397(3) -0.02558(14) 0.0191(7) Uani 1 4 d .
H1 H 0.17213 0.02886 -0.0535 0.0198 Uiso 1 4 calc R
H2 H 0.44913 -0.10875 0.28813 0.0143 Uiso 1 4 calc R
H3 H 0.33428 0.11384 0.17843 0.0149 Uiso 1 4 calc R
H4 H 0.28515 0.16975 0.08952 0.0170 Uiso 1 4 calc R
H5 H 0.42302 -0.22012 -0.03138 0.0229 Uiso 1 4 calc R
H6 H 0.52631 -0.60594 0.25595 0.0188 Uiso 1 4 calc R
H7 H 0.49282 -0.2771 0.31779 0.0174 Uiso 1 4 calc R
H8 H 0.18864 -0.41449 0.14183 0.0275 Uiso 1 4 calc R
H9 H 0.43243 0.10922 -0.10117 0.0312 Uiso 1 4 calc R
H10 H 0.47708 0.05126 0.08156 0.0238 Uiso 1 4 calc R
H11 H 0.17155 -0.60917 0.1732 0.0383 Uiso 1 4 calc R
H12 H 0.31233 -0.56546 0.31307 0.0365 Uiso 1 4 calc R
H13 H 0.46437 0.18019 -0.00274 0.0292 Uiso 1 4 calc R
H14 H 0.41267 -0.09003 -0.11579 0.0302 Uiso 1 4 calc R
H15 H 0.32578 -0.36796 0.28646 0.0269 Uiso 1 4 calc R
H16 H 0.23643 -0.6866 0.25619 0.0401 Uiso 1 4 calc R
H17 H 0.62617 -0.59227 0.39396 0.0419 Uiso 1 4 calc R
H18 H 0.59707 -0.63353 0.32829 0.0422 Uiso 1 4 calc R
H19 H 0.64677 -0.52207 0.33296 0.0419 Uiso 1 4 calc R
H20 H 0.25901 0.25103 -0.09029 0.0509 Uiso 1 4 calc R
H21 H 0.1835 0.19224 -0.09952 0.0511 Uiso 1 4 calc R
H22 H 0.18971 0.32962 -0.09184 0.0510 Uiso 1 4 calc R
H23 H 0.3951 -0.69949 0.09207 0.0264 Uiso 1 4 calc R
H24 H 0.37443 -0.67201 0.1621 0.0266 Uiso 1 4 calc R
H25 H 0.36755 -0.57334 0.11066 0.0264 Uiso 1 4 calc R
H26 H 0.23732 -0.34206 -0.09358 0.0296 Uiso 1 4 calc R
H27 H 0.28173 -0.22547 -0.10207 0.0296 Uiso 1 4 calc R
H28 H 0.2892 -0.29953 -0.04005 0.0296 Uiso 1 4 calc R
H29 H 0.49761 -0.74909 0.19079 0.0272 Uiso 1 4 calc R
H30 H 0.51513 -0.76371 0.11902 0.0270 Uiso 1 4 calc R
H31 H 0.56597 -0.68866 0.16217 0.0271 Uiso 1 4 calc R
H32 H 0.17129 -0.11623 -0.12583 0.0296 Uiso 1 4 calc R
H33 H 0.12806 -0.23431 -0.11859 0.0297 Uiso 1 4 calc R
H34 H 0.10508 -0.12204 -0.08034 0.0298 Uiso 1 4 calc R
H35 H 0.10883 -0.24303 0.01492 0.0269 Uiso 1 4 calc R
H36 H 0.13998 -0.35517 -0.01871 0.0271 Uiso 1 4 calc R
H37 H 0.18057 -0.29994 0.03886 0.0271 Uiso 1 4 calc R
H38 H 0.55584 -0.5258 0.08747 0.0283 Uiso 1 4 calc R
H39 H 0.50321 -0.59699 0.04411 0.0280 Uiso 1 4 calc R
H40 H 0.48112 -0.47192 0.06923 0.0281 Uiso 1 4 calc R
H41 H 0.292 0.33801 0.01228 0.0342 Uiso 1 4 calc R
H42 H 0.22283 0.4169 0.01032 0.0343 Uiso 1 4 calc R
H43 H 0.23844 0.33748 0.06922 0.0343 Uiso 1 4 calc R
H44 H 0.58292 -0.40712 0.44216 0.0378 Uiso 1 4 calc R
H45 H 0.60089 -0.33535 0.38104 0.0377 Uiso 1 4 calc R
H46 H 0.5232 -0.33127 0.40941 0.0379 Uiso 1 4 calc R
H47 H 0.10242 0.32422 -0.00224 0.0486 Uiso 1 4 calc R
H48 H 0.0952 0.18653 -0.00712 0.0486 Uiso 1 4 calc R
H49 H 0.11768 0.24502 0.05681 0.0489 Uiso 1 4 calc R
H50 H 0.4442 -0.50883 0.4036 0.0340 Uiso 1 4 calc R
H51 H 0.47233 -0.62446 0.37131 0.0342 Uiso 1 4 calc R
H52 H 0.50392 -0.58469 0.43636 0.0343 Uiso 1 4 calc R
H53 H 0.26072 -0.22371 0.23482 0.0208 Uiso 1 4 calc R
H54 H 0.2203 -0.24484 0.17711 0.0209 Uiso 1 4 calc R
H55 H 0.49627 -0.13438 0.10177 0.0186 Uiso 1 4 calc R
H56 H 0.47893 -0.23292 0.06059 0.0189 Uiso 1 4 calc R

loop_
_atom_site_aniso_label
_atom_site_aniso_U_11
_atom_site_aniso_U_22
_atom_site_aniso_U_33
_atom_site_aniso_U_12
_atom_site_aniso_U_13
_atom_site_aniso_U_23
Sb1 0.01337(9) 0.02054(10) 0.01368(10) 0.00493(6) 0.00121(9) 0.00014(9)
Rh1 0.00972(9) 0.00935(10) 0.00983(10) 0.00115(6) -0.00103(9) 0.00030(7)
F1 0.0405(12) 0.0450(13) 0.0310(11) -0.0168(11) 0.0116(10) -0.0053(10)
F2 0.0389(11) 0.0291(11) 0.0235(10) 0.0107(9) 0.0086(9) -0.0044(8)
F3 0.0289(11) 0.0678(17) 0.0283(11) 0.0292(11) -0.0047(9) -0.0010(11)
F4 0.0220(8) 0.0225(9) 0.0185(9) 0.0021(8) 0.0011(7) -0.0041(7)
F5 0.0319(11) 0.0367(12) 0.0257(10) 0.0122(10) -0.0131(9) -0.0055(9)
F6 0.0386(11) 0.0235(10) 0.0368(11) -0.0031(9) 0.0165(10) -0.0025(8)
O1 0.0138(9) 0.0156(10) 0.0118(10) 0.0019(7) -0.0015(8) 0.0001(7)
O2 0.0150(9) 0.0109(8) 0.0173(9) 0.0032(7) -0.0020(9) -0.0012(8)
O3 0.0408(14) 0.0137(11) 0.0224(12) 0.0054(9) -0.0069(11) -0.0021(9)
O4 0.0275(12) 0.0196(11) 0.0125(10) 0.0032(9) -0.0052(9) -0.0022(8)
N1 0.0101(10) 0.0136(10) 0.0121(10) 0.0015(8) -0.0006(10) 0.0018(9)
N2 0.0099(10) 0.0115(11) 0.0109(11) 0.0013(7) 0.0004(9) 0.0039(9)
N3 0.0135(11) 0.0156(12) 0.0217(13) -0.0015(10) 0.0031(10) 0.0019(10)
N4 0.0138(11) 0.0197(12) 0.0117(11) 0.0009(10) 0.0011(9) 0.0014(10)
N5 0.0167(11) 0.0117(11) 0.0135(12) -0.0005(9) 0.0004(10) -0.0022(9)
C1 0.0070(12) 0.0171(13) 0.0133(13) 0.0005(10) -0.0002(11) 0.0042(10)
C2 0.0136(12) 0.0112(13) 0.0179(14) -0.0008(10) -0.0022(11) 0.0004(10)
C3 0.0139(13) 0.0201(14) 0.0158(14) 0.0025(11) 0.0027(11) 0.0037(11)
C4 0.0128(13) 0.0236(15) 0.0132(13) 0.0011(11) -0.0024(11) 0.0045(11)
C5 0.0128(13) 0.0180(14) 0.0144(14) 0.0020(11) -0.0017(11) -0.0013(11)
C6 0.0111(11) 0.0155(13) 0.0128(13) -0.0001(10) -0.0004(10) 0.0006(10)
C7 0.0139(12) 0.0095(12) 0.0138(13) -0.0008(10) -0.0002(11) 0.0035(10)
C8 0.0143(13) 0.0105(12) 0.0124(16) -0.0010(10) 0.0015(11) -0.0036(9)
C9 0.0109(12) 0.0162(13) 0.0082(12) 0.0000(10) -0.0000(10) 0.0008(10)
C10 0.0129(11) 0.0099(11) 0.0169(14) 0.0020(9) 0.0010(11) -0.0004(10)
C11 0.0142(12) 0.0150(14) 0.0134(13) 0.0005(11) 0.0037(11) 0.0008(10)
C12 0.0116(12) 0.0151(13) 0.0144(13) -0.0005(10) -0.0019(10) 0.0028(11)
C13 0.0195(15) 0.0129(13) 0.0151(13) 0.0010(11) -0.0013(12) 0.0003(10)
C14 0.0140(14) 0.0114(13) 0.0192(15) -0.0012(10) 0.0010(12) 0.0012(11)
C15 0.0124(12) 0.0173(14) 0.0111(13) 0.0003(10) -0.0000(10) 0.0026(10)
C16 0.0254(16) 0.0172(15) 0.0254(17) 0.0012(12) -0.0073(13) 0.0066(12)
C17 0.0234(17) 0.028(2) 0.070(3) 0.0097(15) -0.0032(19) 0.009(2)
C18 0.0339(18) 0.0193(16) 0.0322(18) 0.0020(13) -0.0124(15) 0.0068(14)
C19 0.072(3) 0.0288(19) 0.0260(19) -0.012(2) -0.0170(19) 0.0138(15)
C20 0.0129(13) 0.0198(15) 0.0170(14) 0.0009(11) -0.0037(11) -0.0038(11)
C21 0.0242(15) 0.0222(16) 0.0209(16) -0.0038(13) -0.0057(14) -0.0023(12)
C22 0.0246(16) 0.0301(18) 0.0197(16) 0.0025(13) -0.0095(13) -0.0045(13)
C23 0.0203(15) 0.0301(17) 0.0235(17) 0.0081(13) -0.0060(13) -0.0097(13)
C24 0.0177(14) 0.0196(14) 0.0146(14) 0.0022(11) -0.0025(12) 0.0026(11)
C25 0.0293(17) 0.0339(19) 0.0219(16) -0.0029(15) 0.0008(14) 0.0082(14)
C26 0.045(2) 0.0249(17) 0.0251(17) -0.0045(15) -0.0238(16) 0.0056(14)
C27 0.0277(17) 0.054(2) 0.0237(18) 0.0200(18) -0.0019(15) 0.0076(16)
C28 0.0181(12) 0.0137(13) 0.0189(13) 0.0029(10) 0.0019(13) -0.0026(12)
C29 0.0243(15) 0.0194(14) 0.0225(17) -0.0010(12) -0.0049(13) -0.0032(12)
C30 0.0269(17) 0.0192(15) 0.0239(16) 0.0066(13) 0.0020(14) -0.0009(13)
C31 0.0306(16) 0.0147(14) 0.0222(19) 0.0025(12) 0.0019(13) -0.0019(11)
C32 0.0127(12) 0.0138(12) 0.0184(15) 0.0004(10) 0.0050(11) 0.0022(11)
C33 0.0160(14) 0.0298(17) 0.0213(15) -0.0031(13) 0.0015(12) 0.0034(13)
C34 0.0276(18) 0.034(2) 0.0295(18) 0.0086(15) 0.0058(15) 0.0201(15)
C35 0.043(2) 0.0149(16) 0.042(2) 0.0031(14) 0.0187(17) 0.0050(14)
C36 0.043(2) 0.0207(17) 0.0321(19) -0.0155(15) 0.0116(16) -0.0080(14)
C37 0.0243(16) 0.0242(16) 0.0204(16) -0.0044(13) -0.0042(13) 0.0007(13)
C38 0.0089(12) 0.0174(14) 0.0146(13) -0.0007(10) -0.0014(11) 0.0026(10)
C39 0.0239(16) 0.0210(16) 0.0154(14) -0.0055(12) 0.0050(12) 0.0003(11)
C40 0.0310(17) 0.0175(15) 0.0244(16) -0.0047(13) 0.0067(14) 0.0030(12)
C41 0.0273(17) 0.0333(18) 0.0176(15) -0.0018(14) 0.0006(13) 0.0112(14)
C42 0.0272(16) 0.0361(19) 0.0120(14) -0.0043(14) -0.0013(12) 0.0015(13)
C43 0.0208(14) 0.0200(15) 0.0166(14) -0.0038(12) 0.0027(12) -0.0022(11)

loop_
_atom_type_symbol
_atom_type_description
_atom_type_scat_dispersion_real
_atom_type_scat_dispersion_imag
_atom_type_scat_source
C C 0.0033 0.0016
;
International Tables for Crystallography
(Vol. C, Tables 4.2.6.8 and 6.1.1.4)
;
H H 0.0000 0.0000
;
International Tables for Crystallography
(Vol. C, Table 6.1.1.4)
;
O O 0.0106 0.0060
;
International Tables for Crystallography
(Vol. C, Tables 4.2.6.8 and 6.1.1.4)
;
N N 0.0061 0.0033
;
International Tables for Crystallography
(Vol. C, Tables 4.2.6.8 and 6.1.1.4)
;
Rh Rh -1.1178 0.9187
;
International Tables for Crystallography
(Vol. C, Tables 4.2.6.8 and 6.1.1.4)
;
Sb Sb -0.5866 1.5461
;
International Tables for Crystallography
(Vol. C, Tables 4.2.6.8 and 6.1.1.4)
;
F F 0.0171 0.0103
;
International Tables for Crystallography
(Vol. C, Tables 4.2.6.8 and 6.1.1.4)
;

loop_
_geom_angle_atom_site_label_1
_geom_angle_atom_site_label_2
_geom_angle_atom_site_label_3
_geom_angle
_geom_angle_publ_flag
F1 Sb1 F2 89.65(10) yes
F1 Sb1 F3 90.59(10) yes
F1 Sb1 F4 90.10(9) yes
F1 Sb1 F5 90.45(10) yes
F1 Sb1 F6 179.51(10) yes
F2 Sb1 F3 90.54(10) yes
F2 Sb1 F4 179.11(9) yes
F2 Sb1 F5 92.24(9) yes
F2 Sb1 F6 89.86(9) yes
F3 Sb1 F4 88.61(9) yes
F3 Sb1 F5 177.04(9) yes
F3 Sb1 F6 89.34(10) yes
F4 Sb1 F5 88.62(8) yes
F4 Sb1 F6 90.39(9) yes
F5 Sb1 F6 89.65(9) yes
O1 Rh1 O2 98.34(8) yes
O1 Rh1 N1 81.38(8) yes
O1 Rh1 N2 176.75(8) yes
O1 Rh1 N3 87.21(9) yes
O1 Rh1 N4 93.78(9) yes
O2 Rh1 N1 175.45(9) yes
O2 Rh1 N2 83.00(8) yes
O2 Rh1 N3 95.08(9) yes
O2 Rh1 N4 82.27(9) yes
N1 Rh1 N2 97.51(9) yes
N1 Rh1 N3 89.44(9) yes
N1 Rh1 N4 93.21(9) yes
N2 Rh1 N3 89.72(9) yes
N2 Rh1 N4 89.33(9) yes
N3 Rh1 N4 177.27(10) yes
Rh1 O1 C6 112.03(17) yes
Rh1 O2 C15 111.30(17) yes
Rh1 N1 C1 113.60(17) yes
Rh1 N1 C7 121.83(18) yes
C1 N1 C7 124.5(2) yes
Rh1 N2 C9 122.47(18) yes
Rh1 N2 C10 112.62(17) yes
C9 N2 C10 124.9(2) yes
Rh1 N3 C32 117.97(18) yes
Rh1 N4 C38 118.58(17) yes
O3 N5 O4 123.4(2) yes
O3 N5 C8 118.3(2) yes
O4 N5 C8 118.3(2) yes
N1 C1 C2 126.0(2) yes
N1 C1 C6 112.8(2) yes
C2 C1 C6 121.2(2) yes
C1 C2 C3 119.3(3) yes
C2 C3 C4 118.9(3) yes
C2 C3 C16 122.2(3) yes
C4 C3 C16 118.7(2) yes
C3 C4 C5 124.8(3) yes
C4 C5 C6 116.1(3) yes
C4 C5 C20 123.2(3) yes
C6 C5 C20 120.7(2) yes
O1 C6 C1 119.4(2) yes
O1 C6 C5 121.3(2) yes
C1 C6 C5 119.3(2) yes
N1 C7 C8 123.5(3) yes
N5 C8 C7 115.2(2) yes
N5 C8 C9 113.9(2) yes
C7 C8 C9 130.9(3) yes
N2 C9 C8 123.6(3) yes
N2 C10 C11 125.0(2) yes
N2 C10 C15 113.0(2) yes
C11 C10 C15 121.7(2) yes
C10 C11 C12 120.0(3) yes
C11 C12 C13 117.7(3) yes
C11 C12 C24 122.9(3) yes
C13 C12 C24 119.3(2) yes
C12 C13 C14 124.7(3) yes
C13 C14 C15 116.4(3) yes
C13 C14 C28 123.0(3) yes
C15 C14 C28 120.7(3) yes
O2 C15 C10 120.0(2) yes
O2 C15 C14 121.2(3) yes
C10 C15 C14 118.8(3) yes
C3 C16 C17 107.4(3) yes
C3 C16 C18 112.7(3) yes
C3 C16 C19 109.6(3) yes
C17 C16 C18 109.0(3) yes
C17 C16 C19 110.2(3) yes
C18 C16 C19 108.0(3) yes
C5 C20 C21 109.2(2) yes
C5 C20 C22 111.5(2) yes
C5 C20 C23 111.3(2) yes
C21 C20 C22 108.2(2) yes
C21 C20 C23 109.5(2) yes
C22 C20 C23 107.1(3) yes
C12 C24 C25 108.2(3) yes
C12 C24 C26 111.4(2) yes
C12 C24 C27 111.4(3) yes
C25 C24 C26 108.7(3) yes
C25 C24 C27 108.0(3) yes
C26 C24 C27 109.1(3) yes
C14 C28 C29 110.4(2) yes
C14 C28 C30 109.1(2) yes
C14 C28 C31 112.1(3) yes
C29 C28 C30 109.9(3) yes
C29 C28 C31 107.9(2) yes
C30 C28 C31 107.5(2) yes
N3 C32 C33 119.6(3) yes
N3 C32 C37 120.0(3) yes
C33 C32 C37 120.4(3) yes
C32 C33 C34 119.0(3) yes
C33 C34 C35 121.2(3) yes
C34 C35 C36 119.1(3) yes
C35 C36 C37 120.7(3) yes
C32 C37 C36 119.4(3) yes
N4 C38 C39 119.1(3) yes
N4 C38 C43 119.5(3) yes
C39 C38 C43 121.4(3) yes
C38 C39 C40 118.9(3) yes
C39 C40 C41 120.6(3) yes
C40 C41 C42 120.0(3) yes
C41 C42 C43 120.1(3) yes
C38 C43 C42 119.0(3) yes
Rh1 N3 H53 125.248 no
Rh1 N3 H54 125.455 no
C32 N3 H53 90.270 no
C32 N3 H54 90.711 no
H53 N3 H54 97.441 no
Rh1 N4 H55 125.783 no
Rh1 N4 H56 125.524 no
C38 N4 H55 90.059 no
C38 N4 H56 89.642 no
H55 N4 H56 97.045 no
C1 C2 H4 120.841 no
C3 C2 H4 119.834 no
C3 C4 H1 117.971 no
C5 C4 H1 117.185 no
N1 C7 H3 118.229 no
C8 C7 H3 118.291 no
N2 C9 H2 118.216 no
C8 C9 H2 118.185 no
C10 C11 H7 120.027 no
C12 C11 H7 120.000 no
C12 C13 H6 117.599 no
C14 C13 H6 117.685 no
C16 C17 H47 109.405 no
C16 C17 H48 109.857 no
C16 C17 H49 109.236 no
H47 C17 H48 109.447 no
H47 C17 H49 109.440 no
H48 C17 H49 109.442 no
C16 C18 H41 109.026 no
C16 C18 H42 109.233 no
C16 C18 H43 110.236 no
H41 C18 H42 109.443 no
H41 C18 H43 109.443 no
H42 C18 H43 109.443 no
C16 C19 H20 109.770 no
C16 C19 H21 109.382 no
C16 C19 H22 109.347 no
H20 C19 H21 109.438 no
H20 C19 H22 109.441 no
H21 C19 H22 109.448 no
C20 C21 H35 109.587 no
C20 C21 H36 109.342 no
C20 C21 H37 109.571 no
H35 C21 H36 109.440 no
H35 C21 H37 109.446 no
H36 C21 H37 109.441 no
C20 C22 H32 109.251 no
C20 C22 H33 109.468 no
C20 C22 H34 109.771 no
H32 C22 H33 109.441 no
H32 C22 H34 109.447 no
H33 C22 H34 109.448 no
C20 C23 H26 109.498 no
C20 C23 H27 109.212 no
C20 C23 H28 109.791 no
H26 C23 H27 109.438 no
H26 C23 H28 109.444 no
H27 C23 H28 109.443 no
C24 C25 H50 109.727 no
C24 C25 H51 108.982 no
C24 C25 H52 109.786 no
H50 C25 H51 109.439 no
H50 C25 H52 109.450 no
H51 C25 H52 109.442 no
C24 C26 H44 109.620 no
C24 C26 H45 109.157 no
C24 C26 H46 109.724 no
H44 C26 H45 109.441 no
H44 C26 H46 109.439 no
H45 C26 H46 109.446 no
C24 C27 H17 109.633 no
C24 C27 H18 109.912 no
C24 C27 H19 108.953 no
H17 C27 H18 109.441 no
H17 C27 H19 109.444 no
H18 C27 H19 109.443 no
C28 C29 H23 110.179 no
C28 C29 H24 108.952 no
C28 C29 H25 109.359 no
H23 C29 H24 109.444 no
H23 C29 H25 109.452 no
H24 C29 H25 109.438 no
C28 C30 H38 108.859 no
C28 C30 H39 110.220 no
C28 C30 H40 109.423 no
H38 C30 H39 109.442 no
H38 C30 H40 109.435 no
H39 C30 H40 109.445 no
C28 C31 H29 110.150 no
C28 C31 H30 108.673 no
C28 C31 H31 109.677 no
H29 C31 H30 109.446 no
H29 C31 H31 109.435 no
H30 C31 H31 109.444 no
C32 C33 H15 120.446 no
C34 C33 H15 120.490 no
C33 C34 H12 119.797 no
C35 C34 H12 118.971 no
C34 C35 H16 120.786 no
C36 C35 H16 120.097 no
C35 C36 H11 119.276 no
C37 C36 H11 119.977 no
C32 C37 H8 120.251 no
C36 C37 H8 120.320 no
C38 C39 H10 120.585 no
C40 C39 H10 120.556 no
C39 C40 H13 119.838 no
C41 C40 H13 119.579 no
C40 C41 H9 120.383 no
C42 C41 H9 119.629 no
C41 C42 H14 119.886 no
C43 C42 H14 119.991 no
C38 C43 H5 120.718 no
C42 C43 H5 120.293 no

loop_
_geom_bond_atom_site_label_1
_geom_bond_atom_site_label_2
_geom_bond_distance
_geom_bond_publ_flag
Sb1 F1 1.867(2) yes
Sb1 F2 1.870(2) yes
Sb1 F3 1.885(2) yes
Sb1 F4 1.8933(18) yes
Sb1 F5 1.885(2) yes
Sb1 F6 1.872(2) yes
Rh1 O1 2.0402(19) yes
Rh1 O2 2.0075(18) yes
Rh1 N1 1.989(2) yes
Rh1 N2 1.973(2) yes
Rh1 N3 2.092(2) yes
Rh1 N4 2.091(2) yes
O1 C6 1.295(3) yes
O2 C15 1.325(3) yes
O3 N5 1.230(3) yes
O4 N5 1.227(3) yes
N1 C1 1.385(4) yes
N1 C7 1.335(4) yes
N2 C9 1.308(3) yes
N2 C10 1.418(3) yes
N3 C32 1.458(4) yes
N4 C38 1.458(4) yes
N5 C8 1.474(4) yes
C1 C2 1.404(4) yes
C1 C6 1.446(4) yes
C2 C3 1.380(4) yes
C3 C4 1.435(4) yes
C3 C16 1.531(4) yes
C4 C5 1.370(4) yes
C5 C6 1.449(4) yes
C5 C20 1.524(4) yes
C7 C8 1.386(4) yes
C8 C9 1.431(4) yes
C10 C11 1.392(4) yes
C10 C15 1.416(4) yes
C11 C12 1.375(4) yes
C12 C13 1.413(4) yes
C12 C24 1.530(4) yes
C13 C14 1.382(4) yes
C14 C15 1.426(4) yes
C14 C28 1.528(4) yes
C16 C17 1.535(5) yes
C16 C18 1.529(5) yes
C16 C19 1.543(5) yes
C20 C21 1.545(4) yes
C20 C22 1.536(4) yes
C20 C23 1.532(4) yes
C24 C25 1.538(5) yes
C24 C26 1.528(5) yes
C24 C27 1.531(5) yes
C28 C29 1.543(4) yes
C28 C30 1.546(4) yes
C28 C31 1.531(4) yes
C32 C33 1.397(4) yes
C32 C37 1.386(4) yes
C33 C34 1.385(5) yes
C34 C35 1.383(5) yes
C35 C36 1.388(5) yes
C36 C37 1.389(5) yes
C38 C39 1.382(4) yes
C38 C43 1.387(4) yes
C39 C40 1.386(5) yes
C40 C41 1.387(5) yes
C41 C42 1.382(5) yes
C42 C43 1.394(4) yes
N3 H53 0.970 no
N3 H54 0.970 no
N4 H55 0.970 no
N4 H56 0.970 no
C2 H4 0.930 no
C4 H1 0.930 no
C7 H3 0.930 no
C9 H2 0.930 no
C11 H7 0.930 no
C13 H6 0.930 no
C17 H47 0.960 no
C17 H48 0.960 no
C17 H49 0.960 no
C18 H41 0.960 no
C18 H42 0.960 no
C18 H43 0.960 no
C19 H20 0.960 no
C19 H21 0.960 no
C19 H22 0.960 no
C21 H35 0.960 no
C21 H36 0.960 no
C21 H37 0.960 no
C22 H32 0.960 no
C22 H33 0.960 no
C22 H34 0.960 no
C23 H26 0.960 no
C23 H27 0.960 no
C23 H28 0.960 no
C25 H50 0.960 no
C25 H51 0.960 no
C25 H52 0.960 no
C26 H44 0.960 no
C26 H45 0.960 no
C26 H46 0.960 no
C27 H17 0.960 no
C27 H18 0.960 no
C27 H19 0.960 no
C29 H23 0.960 no
C29 H24 0.960 no
C29 H25 0.960 no
C30 H38 0.960 no
C30 H39 0.960 no
C30 H40 0.960 no
C31 H29 0.960 no
C31 H30 0.960 no
C31 H31 0.960 no
C33 H15 0.930 no
C34 H12 0.930 no
C35 H16 0.930 no
C36 H11 0.930 no
C37 H8 0.930 no
C39 H10 0.930 no
C40 H13 0.930 no
C41 H9 0.930 no
C42 H14 0.930 no
C43 H5 0.930 no

loop_
_geom_contact_atom_site_label_1
_geom_contact_atom_site_label_2
_geom_contact_distance
_geom_contact_publ_flag
_geom_contact_site_symmetry_2
Rh1 C8 3.194(3) no .
O1 C4 3.589(4) no .
O1 C20 2.909(3) no .
O1 C21 3.061(4) no .
O1 C23 3.005(4) no .
O1 C38 3.213(3) no .
O1 C43 3.223(4) no .
O2 C28 2.906(3) no .
O2 C29 3.010(4) no .
O2 C30 3.027(4) no .
O2 C32 3.038(3) no .
O2 C33 3.337(4) no .
O3 C7 2.660(4) no .
O3 C9 3.555(4) no .
O4 C7 3.525(4) no .
O4 C9 2.652(3) no .
N1 C9 3.062(4) no .
N1 C38 3.194(3) no .
N1 C39 3.270(4) no .
N2 C7 3.063(3) no .
N2 C32 3.541(3) no .
N2 C33 3.478(4) no .
N3 C1 3.576(4) no .
N3 C6 3.467(4) no .
N3 C7 3.557(4) no .
N3 C9 3.516(4) no .
N3 C10 3.561(4) no .
N3 C15 3.594(4) no .
N4 C1 3.559(4) no .
N4 C6 3.575(4) no .
N4 C10 3.429(4) no .
N4 C15 3.277(4) no .
C1 C4 2.762(4) no .
C1 C38 3.281(4) no .
C1 C39 3.339(4) no .
C2 C5 2.887(4) no .
C2 C7 2.968(4) no .
C2 C17 3.427(5) no .
C2 C18 2.889(4) no .
C3 C6 2.831(4) no .
C4 C17 3.120(5) no .
C4 C19 2.961(5) no .
C4 C21 3.566(4) no .
C4 C22 2.852(5) no .
C6 C21 3.094(4) no .
C6 C23 3.129(4) no .
C6 C38 3.329(4) no .
C6 C43 3.347(4) no .
C9 C11 2.970(4) no .
C10 C13 2.729(4) no .
C10 C33 3.217(4) no .
C11 C14 2.841(4) no .
C11 C25 3.418(5) no .
C11 C26 2.880(4) no .
C12 C15 2.824(4) no .
C13 C25 3.168(5) no .
C13 C27 2.952(5) no .
C13 C29 3.587(4) no .
C13 C31 2.868(4) no .
C15 C29 3.139(4) no .
C15 C30 3.048(4) no .
C15 C32 3.428(4) no .
C15 C33 3.166(4) no .
C32 C35 2.780(4) no .
C33 C36 2.775(5) no .
C34 C37 2.771(5) no .
C38 C41 2.759(4) no .
C39 C42 2.783(4) no .
C40 C43 2.775(5) no .
F1 O4 3.131(3) no 4_455
F1 N5 3.224(3) no 4_455
F1 C8 3.555(4) no 4_455
F1 C9 3.562(4) no 4_455
F1 C31 3.259(4) no 4_445
F1 C42 3.542(4) no 3_555
F2 C9 3.537(3) no 4_455
F2 C11 3.307(4) no 4_455
F2 C41 3.257(4) no 3_555
F2 C42 3.598(4) no 3_555
F3 N2 3.087(3) no 4_455
F3 N4 2.882(3) no 4_455
F3 C8 3.508(4) no 4_455
F3 C9 3.013(3) no 4_455
F3 C10 3.515(4) no 4_455
F3 C38 3.590(3) no 4_455
F3 C39 3.472(4) no 4_455
F4 N1 3.343(3) no .
F4 N3 2.894(3) no .
F4 C1 3.121(3) no .
F4 C6 3.226(3) no .
F4 C31 3.421(4) no 4_445
F5 N3 3.046(3) no .
F5 C7 3.345(3) no .
F5 C8 3.485(3) no .
F6 N1 3.376(3) no .
F6 C1 3.297(3) no .
F6 C2 3.001(3) no .
F6 C7 3.085(3) no .
F6 C35 3.326(4) no 1_565
F6 C36 3.507(4) no 1_565
O3 C29 3.574(4) no 1_565
O3 C34 3.474(4) no 1_565
O3 C35 3.413(4) no 1_565
O4 F1 3.131(3) no 4_555
O4 C22 3.336(4) no 3_555
O4 C42 3.387(4) no 2_655
N1 F4 3.343(3) no .
N1 F6 3.376(3) no .
N2 F3 3.087(3) no 4_555
N3 F4 2.894(3) no .
N3 F5 3.046(3) no .
N4 F3 2.882(3) no 4_555
N5 F1 3.224(3) no 4_555
C1 F4 3.121(3) no .
C1 F6 3.297(3) no .
C2 F6 3.001(3) no .
C6 F4 3.226(3) no .
C7 F5 3.345(3) no .
C7 F6 3.085(3) no .
C8 F1 3.555(4) no 4_555
C8 F3 3.508(4) no 4_555
C8 F5 3.485(3) no .
C9 F1 3.562(4) no 4_555
C9 F2 3.537(3) no 4_555
C9 F3 3.013(3) no 4_555
C9 C22 3.533(4) no 3_555
C10 F3 3.515(4) no 4_555
C11 F2 3.307(4) no 4_555
C18 C29 3.558(5) no 1_565
C22 O4 3.336(4) no 3_554
C22 C9 3.533(4) no 3_554
C23 C27 3.458(5) no 2_644
C27 C23 3.458(5) no 2_645
C29 O3 3.574(4) no 1_545
C29 C18 3.558(5) no 1_545
C31 F1 3.259(4) no 4_545
C31 F4 3.421(4) no 4_545
C34 O3 3.474(4) no 1_545
C35 F6 3.326(4) no 1_545
C35 O3 3.413(4) no 1_545
C36 F6 3.507(4) no 1_545
C38 F3 3.590(3) no 4_555
C39 F3 3.472(4) no 4_555
C41 F2 3.257(4) no 3_554
C42 F1 3.542(4) no 3_554
C42 F2 3.598(4) no 3_554
C42 O4 3.387(4) no 2_654
O1 H5 3.0683 no .
O1 H8 3.4728 no .
O1 H27 3.4784 no .
O1 H28 2.3554 no .
O1 H37 2.4081 no .
O1 H54 2.8622 no .
O1 H56 3.4033 no .
O2 H15 3.4672 no .
O2 H24 3.4329 no .
O2 H25 2.3749 no .
O2 H38 3.5512 no .
O2 H40 2.3683 no .
O2 H55 3.3619 no .
O2 H56 2.7255 no .
O3 H3 2.2976 no .
O4 H2 2.2925 no .
N1 H4 2.7143 no .
N1 H10 3.1498 no .
N1 H53 3.2109 no .
N1 H54 3.2065 no .
N1 H55 3.3524 no .
N2 H7 2.6960 no .
N2 H15 2.9487 no .
N2 H53 2.9651 no .
N2 H55 2.9435 no .
N2 H56 3.5244 no .
N3 H8 2.6240 no .
N3 H15 2.6316 no .
N4 H5 2.6221 no .
N4 H10 2.6075 no .
N4 H40 3.4089 no .
N5 H2 2.5233 no .
N5 H3 2.5103 no .
C1 H3 2.5801 no .
C1 H10 3.5242 no .
C1 H54 3.5705 no .
C2 H1 3.2487 no .
C2 H3 2.6649 no .
C2 H41 2.9062 no .
C2 H43 2.7053 no .
C2 H49 3.2694 no .
C3 H20 2.7180 no .
C3 H21 2.6690 no .
C3 H22 3.3389 no .
C3 H41 2.7385 no .
C3 H42 3.3625 no .
C3 H43 2.7379 no .
C3 H47 3.3075 no .
C3 H48 2.6252 no .
C3 H49 2.6615 no .
C4 H4 3.2692 no .
C4 H20 3.1995 no .
C4 H21 2.6233 no .
C4 H27 3.5604 no .
C4 H32 2.7725 no .
C4 H34 2.7409 no .
C4 H35 3.5207 no .
C4 H48 2.7988 no .
C4 H49 3.4476 no .
C5 H26 3.3460 no .
C5 H27 2.7213 no .
C5 H28 2.6986 no .
C5 H32 2.7179 no .
C5 H33 3.3515 no .
C5 H34 2.7174 no .
C5 H35 2.7432 no .
C5 H36 3.3258 no .
C5 H37 2.6244 no .
C6 H1 3.2327 no .
C6 H4 3.3259 no .
C6 H5 3.4842 no .
C6 H27 3.4050 no .
C6 H28 2.8227 no .
C6 H35 3.4417 no .
C6 H37 2.7275 no .
C6 H54 3.3052 no .
C7 H2 3.3472 no .
C7 H4 2.7549 no .
C7 H10 3.2039 no .
C7 H53 3.5467 no .
C8 H53 3.5121 no .
C9 H3 3.3537 no .
C9 H7 2.7359 no .
C9 H15 3.5556 no .
C9 H53 3.3166 no .
C9 H55 3.4682 no .
C10 H2 2.5814 no .
C10 H15 2.7000 no .
C10 H55 3.4968 no .
C11 H2 2.6635 no .
C11 H6 3.2148 no .
C11 H15 3.0242 no .
C11 H45 2.9048 no .
C11 H46 2.6755 no .
C11 H50 3.2485 no .
C12 H17 3.3514 no .
C12 H18 2.6967 no .
C12 H19 2.7272 no .
C12 H44 3.3508 no .
C12 H45 2.7140 no .
C12 H46 2.7081 no .
C12 H50 2.6699 no .
C12 H51 2.6434 no .
C12 H52 3.3214 no .
C13 H7 3.2346 no .
C13 H18 2.6418 no .
C13 H19 3.1564 no .
C13 H24 3.4685 no .
C13 H29 2.7646 no .
C13 H31 2.7938 no .
C13 H38 3.5562 no .
C13 H50 3.4878 no .
C13 H51 2.8704 no .
C14 H23 3.3513 no .
C14 H24 2.6760 no .
C14 H25 2.7200 no .
C14 H29 2.7384 no .
C14 H30 3.3507 no .
C14 H31 2.7263 no .
C14 H38 2.7045 no .
C14 H39 3.3386 no .
C14 H40 2.6496 no .
C15 H6 3.2248 no .
C15 H7 3.2874 no .
C15 H15 3.0469 no .
C15 H24 3.3668 no .
C15 H25 2.8702 no .
C15 H38 3.3210 no .
C15 H40 2.7060 no .
C15 H56 3.3147 no .
C16 H1 2.6593 no .
C16 H4 2.7038 no .
C17 H1 3.0122 no .
C17 H4 3.5794 no .
C17 H20 3.3527 no .
C17 H21 2.7102 no .
C17 H22 2.6948 no .
C17 H41 3.3236 no .
C17 H42 2.6669 no .
C17 H43 2.6815 no .
C18 H4 2.5286 no .
C18 H20 2.6631 no .
C18 H21 3.3187 no .
C18 H22 2.6572 no .
C18 H47 2.6735 no .
C18 H48 3.3283 no .
C18 H49 2.6630 no .
C19 H1 2.7035 no .
C19 H41 2.6488 no .
C19 H42 2.6493 no .
C19 H43 3.3272 no .
C19 H47 2.6863 no .
C19 H48 2.7247 no .
C19 H49 3.3500 no .
C20 H1 2.6668 no .
C21 H8 3.3859 no .
C21 H26 2.6678 no .
C21 H27 3.3409 no .
C21 H28 2.7134 no .
C21 H32 3.3296 no .
C21 H33 2.6635 no .
C21 H34 2.6749 no .
C22 H1 2.4358 no .
C22 H26 2.6356 no .
C22 H27 2.6339 no .
C22 H28 3.3098 no .
C22 H35 2.6221 no .
C22 H36 2.7174 no .
C22 H37 3.3276 no .
C23 H5 3.2760 no .
C23 H32 2.6469 no .
C23 H33 2.6253 no .
C23 H34 3.3087 no .
C23 H35 3.3354 no .
C23 H36 2.6171 no .
C23 H37 2.7687 no .
C24 H6 2.6454 no .
C24 H7 2.7183 no .
C25 H6 3.1304 no .
C25 H7 3.5918 no .
C25 H17 2.6464 no .
C25 H18 2.6738 no .
C25 H19 3.3154 no .
C25 H44 2.6681 no .
C25 H45 3.3232 no .
C25 H46 2.6695 no .
C26 H7 2.5252 no .
C26 H17 2.6657 no .
C26 H18 3.3260 no .
C26 H19 2.6638 no .
C26 H50 2.6719 no .
C26 H51 3.3202 no .
C26 H52 2.6734 no .
C27 H6 2.6256 no .
C27 H44 2.6509 no .
C27 H45 2.6812 no .
C27 H46 3.3248 no .
C27 H50 3.3195 no .
C27 H51 2.6640 no .
C27 H52 2.6459 no .
C28 H6 2.6865 no .
C29 H29 2.6727 no .
C29 H30 2.6366 no .
C29 H31 3.3243 no .
C29 H38 3.3512 no .
C29 H39 2.6807 no .
C29 H40 2.7483 no .
C30 H23 2.7342 no .
C30 H24 3.3536 no .
C30 H25 2.6900 no .
C30 H29 3.3256 no .
C30 H30 2.6364 no .
C30 H31 2.6533 no .
C30 H56 3.5739 no .
C31 H6 2.4696 no .
C31 H23 2.6284 no .
C31 H24 2.6948 no .
C31 H25 3.3182 no .
C31 H38 2.6286 no .
C31 H39 2.6817 no .
C31 H40 3.3172 no .
C32 H11 3.2366 no .
C32 H12 3.2390 no .
C33 H8 3.2552 no .
C33 H16 3.2513 no .
C33 H53 2.3547 no .
C33 H54 3.0125 no .
C34 H11 3.2255 no .
C34 H24 3.3403 no .
C35 H8 3.2524 no .
C35 H15 3.2492 no .
C35 H24 3.1305 no .
C36 H12 3.2245 no .
C36 H24 3.4904 no .
C36 H25 3.5418 no .
C37 H15 3.2549 no .
C37 H16 3.2508 no .
C37 H25 3.5100 no .
C37 H37 3.4025 no .
C37 H53 2.9249 no .
C37 H54 2.2621 no .
C38 H13 3.2246 no .
C38 H14 3.2371 no .
C39 H5 3.2536 no .
C39 H9 3.2484 no .
C39 H55 2.2703 no .
C39 H56 2.9385 no .
C40 H14 3.2373 no .
C41 H5 3.2448 no .
C41 H10 3.2494 no .
C42 H13 3.2346 no .
C42 H27 3.2977 no .
C43 H9 3.2425 no .
C43 H10 3.2534 no .
C43 H27 3.3616 no .
C43 H28 3.2142 no .
C43 H55 2.9658 no .
C43 H56 2.2931 no .
H1 H20 3.0898 no .
H1 H21 2.1020 no .
H1 H22 3.5148 no .
H1 H32 2.2485 no .
H1 H33 3.3842 no .
H1 H34 2.1906 no .
H1 H48 2.4909 no .
H1 H49 3.5354 no .
H2 H7 2.1651 no .
H3 H4 2.1914 no .
H3 H10 3.4353 no .
H4 H41 2.5165 no .
H4 H42 3.4637 no .
H4 H43 2.1318 no .
H4 H49 3.3057 no .
H5 H14 2.3277 no .
H5 H27 3.0292 no .
H5 H28 2.6547 no .
H5 H55 3.2859 no .
H5 H56 2.2180 no .
H6 H17 3.4743 no .
H6 H18 2.0477 no .
H6 H19 2.9333 no .
H6 H24 3.5392 no .
H6 H29 2.1965 no .
H6 H30 3.4187 no .
H6 H31 2.3212 no .
H6 H51 2.6564 no .
H7 H15 3.3421 no .
H7 H44 3.4576 no .
H7 H45 2.5073 no .
H7 H46 2.1170 no .
H7 H50 3.3192 no .
H8 H11 2.3234 no .
H8 H36 3.5911 no .
H8 H37 2.5466 no .
H8 H53 3.2189 no .
H8 H54 2.1434 no .
H9 H13 2.3170 no .
H9 H14 2.3056 no .
H10 H13 2.3216 no .
H10 H55 2.1737 no .
H10 H56 3.2467 no .
H11 H16 2.3093 no .
H12 H15 2.3188 no .
H12 H16 2.3097 no .
H12 H50 3.1834 no .
H12 H51 3.2936 no .
H14 H27 2.8941 no .
H15 H53 2.3096 no .
H15 H54 3.3452 no .
H16 H24 3.2589 no .
H17 H44 2.4670 no .
H17 H45 2.9579 no .
H17 H46 3.5363 no .
H17 H50 3.5226 no .
H17 H51 2.9268 no .
H17 H52 2.4490 no .
H18 H44 3.5330 no .
H18 H45 3.5561 no .
H18 H50 3.5564 no .
H18 H51 2.4975 no .
H18 H52 2.9292 no .
H19 H44 2.9126 no .
H19 H45 2.4973 no .
H19 H46 3.5482 no .
H19 H51 3.5428 no .
H19 H52 3.5209 no .
H20 H41 2.4680 no .
H20 H42 2.9227 no .
H20 H43 3.5468 no .
H20 H47 3.5610 no .
H20 H48 3.5989 no .
H21 H32 3.5424 no .
H21 H41 3.5268 no .
H21 H42 3.5272 no .
H21 H47 2.9626 no .
H21 H48 2.5607 no .
H21 H49 3.5890 no .
H22 H41 2.9197 no .
H22 H42 2.4623 no .
H22 H43 3.5399 no .
H22 H47 2.5031 no .
H22 H48 2.9924 no .
H22 H49 3.5611 no .
H23 H29 2.8901 no .
H23 H30 2.4184 no .
H23 H31 3.5142 no .
H23 H38 3.5815 no .
H23 H39 2.5364 no .
H23 H40 3.0710 no .
H24 H29 2.5279 no .
H24 H30 2.9622 no .
H24 H31 3.5707 no .
H24 H39 3.5703 no .
H25 H29 3.5656 no .
H25 H30 3.4958 no .
H25 H38 3.5803 no .
H25 H39 2.9064 no .
H25 H40 2.5615 no .
H26 H32 2.9173 no .
H26 H33 2.4302 no .
H26 H34 3.5126 no .
H26 H35 3.5053 no .
H26 H36 2.4154 no .
H26 H37 3.0422 no .
H27 H32 2.4515 no .
H27 H33 2.8839 no .
H27 H34 3.5210 no .
H27 H36 3.5003 no .
H28 H32 3.5270 no .
H28 H33 3.5108 no .
H28 H36 2.8842 no .
H28 H37 2.6264 no .
H29 H38 3.5178 no .
H29 H39 3.5606 no .
H30 H38 2.8760 no .
H30 H39 2.4778 no .
H30 H40 3.5245 no .
H31 H38 2.4390 no .
H31 H39 2.9543 no .
H31 H40 3.5223 no .
H32 H35 3.5137 no .
H32 H36 3.5814 no .
H33 H35 2.8597 no .
H33 H36 2.5337 no .
H33 H37 3.5621 no .
H34 H35 2.4439 no .
H34 H36 3.0158 no .
H34 H37 3.5265 no .
H37 H54 3.0914 no .
H40 H56 2.7111 no .
H41 H47 3.5461 no .
H41 H49 3.5402 no .
H42 H47 2.4891 no .
H42 H48 3.5466 no .
H42 H49 2.9308 no .
H43 H47 2.9559 no .
H43 H48 3.5577 no .
H43 H49 2.4936 no .
H44 H50 2.9435 no .
H44 H51 3.5428 no .
H44 H52 2.4931 no .
H45 H50 3.5485 no .
H45 H52 3.5497 no .
H46 H50 2.4931 no .
H46 H51 3.5439 no .
H46 H52 2.9462 no .
Sb1 H54 3.5246 no .
F1 H2 3.2855 no 4_455
F1 H6 3.4703 no 4_445
F1 H14 2.6998 no 3_555
F1 H18 3.4448 no 4_445
F1 H29 2.6304 no 4_445
F1 H30 3.5040 no 4_445
F1 H31 3.1785 no 4_445
F2 H2 2.9542 no 4_455
F2 H7 2.8416 no 4_455
F2 H9 2.4664 no 3_555
F2 H14 3.1625 no 3_555
F2 H16 3.3086 no 1_565
F2 H45 3.1255 no 4_455
F3 H2 3.1798 no 4_455
F3 H10 2.8453 no 4_455
F3 H49 3.3205 no .
F3 H55 2.0016 no 4_455
F3 H56 3.3106 no 4_455
F4 H29 3.5215 no 4_445
F4 H30 3.1924 no 4_445
F4 H31 3.0084 no 4_445
F4 H35 3.5954 no .
F4 H37 3.5010 no .
F4 H53 2.9819 no .
F4 H54 2.1800 no .
F5 H3 3.5442 no .
F5 H14 3.3502 no 3_555
F5 H27 3.3861 no 3_555
F5 H32 3.2349 no 3_555
F5 H53 2.3425 no .
F5 H54 2.9929 no .
F6 H3 2.6317 no .
F6 H4 2.7584 no .
F6 H11 3.0046 no 1_565
F6 H16 2.6378 no 1_565
F6 H43 3.5708 no .
F6 H49 3.4144 no .
O3 H6 3.5271 no 1_565
O3 H12 3.0954 no 1_565
O3 H16 2.9723 no 1_565
O3 H21 3.0400 no 3_555
O3 H22 3.5578 no 3_555
O3 H24 2.6923 no 1_565
O3 H29 2.8128 no 1_565
O3 H51 3.4315 no 1_565
O4 H1 3.0585 no 3_555
O4 H14 3.2127 no 2_655
O4 H21 2.8357 no 3_555
O4 H32 2.9190 no 3_555
O4 H34 2.9181 no 3_555
N4 H48 3.3008 no 4_555
N4 H49 3.2094 no 4_555
N5 H21 3.1323 no 3_555
N5 H29 3.1857 no 1_565
N5 H32 3.3755 no 3_555
C2 H23 3.2532 no 1_565
C7 H24 3.3680 no 1_565
C8 H29 3.5733 no 1_565
C8 H32 3.4485 no 3_555
C9 H32 3.1493 no 3_555
C9 H33 3.2690 no 3_555
C11 H33 3.1440 no 3_555
C17 H52 3.3956 no 3_564
C17 H55 3.2882 no 4_455
C17 H56 2.8584 no 4_455
C18 H11 3.4700 no 1_565
C18 H23 3.2233 no 1_565
C18 H25 3.1144 no 1_565
C19 H12 3.0909 no 3_564
C21 H30 3.5942 no 4_445
C21 H38 3.3425 no 4_445
C21 H39 3.2123 no 4_445
C22 H2 3.0739 no 3_554
C22 H7 3.3877 no 3_554
C22 H15 3.4177 no 3_554
C23 H15 3.5310 no 3_554
C23 H17 2.7495 no 2_644
C23 H19 3.5492 no 2_644
C25 H5 3.3992 no 2_645
C25 H22 3.5127 no 3_545
C25 H39 3.5939 no 2_645
C25 H47 3.0142 no 3_545
C26 H9 3.0681 no 2_655
C26 H13 3.0773 no 2_655
C26 H20 3.5984 no 2_655
C26 H39 3.2729 no 2_645
C26 H41 3.5779 no 2_655
C27 H5 3.4915 no 2_645
C27 H26 3.2365 no 2_645
C27 H27 3.2482 no 2_645
C27 H28 3.3131 no 2_645
C29 H3 3.2179 no 1_545
C29 H4 3.0616 no 1_545
C29 H41 3.0692 no 1_545
C29 H43 3.1549 no 1_545
C30 H35 3.3664 no 4_545
C30 H36 3.4382 no 4_545
C30 H44 3.3959 no 2_644
C30 H47 3.5139 no 4_555
C30 H52 3.3668 no 2_644
C31 H8 3.5051 no 4_545
C31 H10 3.1929 no 1_545
C31 H35 3.4575 no 4_545
C32 H19 3.5374 no 4_445
C33 H19 3.2182 no 4_445
C33 H26 3.2172 no 3_555
C33 H33 3.5480 no 3_555
C34 H19 2.9358 no 4_445
C34 H22 3.1771 no 3_545
C34 H26 3.5105 no 3_555
C35 H19 2.9498 no 4_445
C36 H19 3.2548 no 4_445
C36 H43 2.9782 no 1_545
C37 H19 3.5686 no 4_445
C37 H31 3.1439 no 4_445
C37 H38 3.5038 no 4_445
C37 H43 3.3899 no 1_545
C38 H48 3.0201 no 4_555
C38 H49 3.5897 no 4_555
C39 H23 3.5475 no 1_565
C39 H30 3.0671 no 1_565
C39 H48 3.5713 no 4_555
C40 H23 3.3158 no 1_565
C40 H30 3.3022 no 1_565
C40 H34 3.1767 no 4_555
C40 H35 3.3091 no 4_555
C40 H46 3.1721 no 2_654
C41 H34 3.2250 no 4_555
C41 H45 3.4025 no 2_654
C41 H46 3.2222 no 2_654
C43 H48 3.1274 no 4_555
C43 H52 3.4421 no 2_644
H1 O4 3.0585 no 3_554
H2 F1 3.2855 no 4_555
H2 F2 2.9542 no 4_555
H2 F3 3.1798 no 4_555
H2 C22 3.0739 no 3_555
H2 H9 3.2232 no 2_655
H2 H32 2.8934 no 3_555
H2 H33 2.8299 no 3_555
H2 H34 2.9739 no 3_555
H3 F5 3.5442 no .
H3 F6 2.6317 no .
H3 C29 3.2179 no 1_565
H3 H16 3.3384 no 1_565
H3 H23 3.0179 no 1_565
H3 H24 2.5596 no 1_565
H3 H29 3.4234 no 1_565
H4 F6 2.7584 no .
H4 C29 3.0616 no 1_565
H4 H23 2.5263 no 1_565
H4 H24 2.8888 no 1_565
H4 H25 3.3176 no 1_565
H5 C25 3.3992 no 2_644
H5 C27 3.4915 no 2_644
H5 H17 2.8036 no 2_644
H5 H18 3.4300 no 2_644
H5 H47 3.5951 no 4_555
H5 H48 3.2686 no 4_555
H5 H51 3.3406 no 2_644
H5 H52 2.6829 no 2_644
H6 F1 3.4703 no 4_545
H6 O3 3.5271 no 1_545
H7 F2 2.8416 no 4_555
H7 C22 3.3877 no 3_555
H7 H9 2.9168 no 2_655
H7 H33 2.6691 no 3_555
H7 H34 3.3288 no 3_555
H8 C31 3.5051 no 4_445
H8 H31 2.6008 no 4_445
H8 H38 2.8109 no 4_445
H8 H42 3.4419 no 1_545
H8 H43 3.3340 no 1_545
H9 F2 2.4664 no 3_554
H9 C26 3.0681 no 2_654
H9 H2 3.2232 no 2_654
H9 H7 2.9168 no 2_654
H9 H34 3.2476 no 4_555
H9 H44 3.5061 no 2_654
H9 H45 2.6600 no 2_654
H9 H46 2.6546 no 2_654
H10 F3 2.8453 no 4_555
H10 C31 3.1929 no 1_565
H10 H23 3.2147 no 1_565
H10 H29 3.2607 no 1_565
H10 H30 2.3492 no 1_565
H10 H35 3.5676 no 4_555
H11 F6 3.0046 no 1_545
H11 C18 3.4700 no 1_545
H11 H38 3.2075 no 4_445
H11 H43 2.6061 no 1_545
H11 H49 3.1366 no 1_545
H12 O3 3.0954 no 1_545
H12 C19 3.0909 no 3_545
H12 H19 3.2648 no 4_445
H12 H20 3.2076 no 3_545
H12 H21 3.3121 no 3_545
H12 H22 2.3430 no 3_545
H12 H26 3.3430 no 3_555
H13 C26 3.0773 no 2_654
H13 H23 2.7516 no 1_565
H13 H30 2.8254 no 1_565
H13 H34 3.1640 no 4_555
H13 H35 2.8069 no 4_555
H13 H39 2.8055 no 1_565
H13 H44 2.9562 no 2_654
H13 H45 3.2636 no 2_654
H13 H46 2.5411 no 2_654
H14 F1 2.6998 no 3_554
H14 F2 3.1625 no 3_554
H14 F5 3.3502 no 3_554
H14 O4 3.2127 no 2_654
H14 H18 3.3510 no 2_644
H15 C22 3.4177 no 3_555
H15 C23 3.5310 no 3_555
H15 H26 2.8207 no 3_555
H15 H27 3.4943 no 3_555
H15 H32 3.4040 no 3_555
H15 H33 2.6631 no 3_555
H16 F2 3.3086 no 1_545
H16 F6 2.6378 no 1_545
H16 O3 2.9723 no 1_545
H16 H3 3.3384 no 1_545
H16 H19 3.3197 no 4_445
H16 H20 3.3370 no 3_545
H16 H22 3.5130 no 3_545
H17 C23 2.7495 no 2_645
H17 H5 2.8036 no 2_645
H17 H26 2.6609 no 2_645
H17 H27 2.6834 no 2_645
H17 H28 2.4383 no 2_645
H18 F1 3.4448 no 4_545
H18 H5 3.4300 no 2_645
H18 H14 3.3510 no 2_645
H18 H26 3.5121 no 2_645
H18 H27 3.1343 no 2_645
H18 H28 3.5882 no 2_645
H19 C23 3.5492 no 2_645
H19 C32 3.5374 no 4_545
H19 C33 3.2182 no 4_545
H19 C34 2.9358 no 4_545
H19 C35 2.9498 no 4_545
H19 C36 3.2548 no 4_545
H19 C37 3.5686 no 4_545
H19 H12 3.2648 no 4_545
H19 H16 3.3197 no 4_545
H19 H26 3.0747 no 2_645
H19 H27 3.4405 no 2_645
H19 H28 3.5735 no 2_645
H20 C26 3.5984 no 2_654
H20 H12 3.2076 no 3_564
H20 H16 3.3370 no 3_564
H20 H44 3.5006 no 2_654
H20 H45 2.8431 no 2_654
H21 O3 3.0400 no 3_554
H21 O4 2.8357 no 3_554
H21 N5 3.1323 no 3_554
H21 H12 3.3121 no 3_564
H22 O3 3.5578 no 3_554
H22 C25 3.5127 no 3_564
H22 C34 3.1771 no 3_564
H22 H12 2.3430 no 3_564
H22 H16 3.5130 no 3_564
H22 H50 3.0929 no 3_564
H22 H51 3.1594 no 3_564
H23 C2 3.2532 no 1_545
H23 C18 3.2233 no 1_545
H23 C39 3.5475 no 1_545
H23 C40 3.3158 no 1_545
H23 H3 3.0179 no 1_545
H23 H4 2.5263 no 1_545
H23 H10 3.2147 no 1_545
H23 H13 2.7516 no 1_545
H23 H41 2.5953 no 1_545
H23 H43 2.9859 no 1_545
H23 H44 3.4292 no 2_644
H24 O3 2.6923 no 1_545
H24 C7 3.3680 no 1_545
H24 H3 2.5596 no 1_545
H24 H4 2.8888 no 1_545
H24 H41 3.5344 no 1_545
H24 H43 3.2112 no 1_545
H25 C18 3.1144 no 1_545
H25 H4 3.3176 no 1_545
H25 H41 2.7111 no 1_545
H25 H42 3.4368 no 1_545
H25 H43 2.7513 no 1_545
H26 C27 3.2365 no 2_644
H26 C33 3.2172 no 3_554
H26 C34 3.5105 no 3_554
H26 H12 3.3430 no 3_554
H26 H15 2.8207 no 3_554
H26 H17 2.6609 no 2_644
H26 H18 3.5121 no 2_644
H26 H19 3.0747 no 2_644
H26 H42 3.5188 no 1_545
H27 F5 3.3861 no 3_554
H27 C27 3.2482 no 2_644
H27 H15 3.4943 no 3_554
H27 H17 2.6834 no 2_644
H27 H18 3.1343 no 2_644
H27 H19 3.4405 no 2_644
H27 H53 3.5532 no 3_554
H28 C27 3.3131 no 2_644
H28 H17 2.4383 no 2_644
H28 H18 3.5882 no 2_644
H28 H19 3.5735 no 2_644
H29 F1 2.6304 no 4_545
H29 F4 3.5215 no 4_545
H29 O3 2.8128 no 1_545
H29 N5 3.1857 no 1_545
H29 C8 3.5733 no 1_545
H29 H3 3.4234 no 1_545
H29 H10 3.2607 no 1_545
H30 F1 3.5040 no 4_545
H30 F4 3.1924 no 4_545
H30 C21 3.5942 no 4_545
H30 C39 3.0671 no 1_545
H30 C40 3.3022 no 1_545
H30 H10 2.3492 no 1_545
H30 H13 2.8254 no 1_545
H30 H35 2.8172 no 4_545
H30 H37 3.5920 no 4_545
H31 F1 3.1785 no 4_545
H31 F4 3.0084 no 4_545
H31 C37 3.1439 no 4_545
H31 H8 2.6008 no 4_545
H31 H35 3.3187 no 4_545
H31 H37 3.3803 no 4_545
H31 H54 2.9868 no 4_545
H32 F5 3.2349 no 3_554
H32 O4 2.9190 no 3_554
H32 N5 3.3755 no 3_554
H32 C8 3.4485 no 3_554
H32 C9 3.1493 no 3_554
H32 H2 2.8934 no 3_554
H32 H15 3.4040 no 3_554
H32 H53 3.4409 no 3_554
H33 C9 3.2690 no 3_554
H33 C11 3.1440 no 3_554
H33 C33 3.5480 no 3_554
H33 H2 2.8299 no 3_554
H33 H7 2.6691 no 3_554
H33 H15 2.6631 no 3_554
H33 H46 3.0800 no 3_554
H33 H50 3.4179 no 3_554
H34 O4 2.9181 no 3_554
H34 C40 3.1767 no 4_455
H34 C41 3.2250 no 4_455
H34 H2 2.9739 no 3_554
H34 H7 3.3288 no 3_554
H34 H9 3.2476 no 4_455
H34 H13 3.1640 no 4_455
H34 H46 3.3699 no 3_554
H35 F4 3.5954 no .
H35 C30 3.3664 no 4_445
H35 C31 3.4575 no 4_445
H35 C40 3.3091 no 4_455
H35 H10 3.5676 no 4_455
H35 H13 2.8069 no 4_455
H35 H30 2.8172 no 4_445
H35 H31 3.3187 no 4_445
H35 H38 3.1922 no 4_445
H35 H39 2.7437 no 4_445
H35 H46 3.4727 no 3_554
H36 C30 3.4382 no 4_445
H36 H38 3.0583 no 4_445
H36 H39 2.9250 no 4_445
H36 H42 3.0678 no 1_545
H36 H46 3.4105 no 3_554
H36 H50 2.8639 no 3_554
H37 F4 3.5010 no .
H37 H30 3.5920 no 4_445
H37 H31 3.3803 no 4_445
H37 H38 3.2165 no 4_445
H37 H39 3.5035 no 4_445
H37 H42 3.3546 no 1_545
H38 C21 3.3425 no 4_545
H38 C37 3.5038 no 4_545
H38 H8 2.8109 no 4_545
H38 H11 3.2075 no 4_545
H38 H35 3.1922 no 4_545
H38 H36 3.0583 no 4_545
H38 H37 3.2165 no 4_545
H38 H47 3.0960 no 4_555
H38 H49 3.4416 no 4_555
H39 C21 3.2123 no 4_545
H39 C25 3.5939 no 2_644
H39 C26 3.2729 no 2_644
H39 H13 2.8055 no 1_545
H39 H35 2.7437 no 4_545
H39 H36 2.9250 no 4_545
H39 H37 3.5035 no 4_545
H39 H44 2.6947 no 2_644
H39 H46 3.0141 no 2_644
H39 H50 3.3612 no 2_644
H39 H52 3.0791 no 2_644
H40 H44 3.2524 no 2_644
H40 H47 3.1932 no 4_555
H40 H52 2.9070 no 2_644
H41 C26 3.5779 no 2_654
H41 C29 3.0692 no 1_565
H41 H23 2.5953 no 1_565
H41 H24 3.5344 no 1_565
H41 H25 2.7111 no 1_565
H41 H44 2.8725 no 2_654
H41 H45 3.4272 no 2_654
H42 H8 3.4419 no 1_565
H42 H25 3.4368 no 1_565
H42 H26 3.5188 no 1_565
H42 H36 3.0678 no 1_565
H42 H37 3.3546 no 1_565
H43 F6 3.5708 no .
H43 C29 3.1549 no 1_565
H43 C36 2.9782 no 1_565
H43 C37 3.3899 no 1_565
H43 H8 3.3340 no 1_565
H43 H11 2.6061 no 1_565
H43 H23 2.9859 no 1_565
H43 H24 3.2112 no 1_565
H43 H25 2.7513 no 1_565
H44 C30 3.3959 no 2_645
H44 H9 3.5061 no 2_655
H44 H13 2.9562 no 2_655
H44 H20 3.5006 no 2_655
H44 H23 3.4292 no 2_645
H44 H39 2.6947 no 2_645
H44 H40 3.2524 no 2_645
H44 H41 2.8725 no 2_655
H45 F2 3.1255 no 4_555
H45 C41 3.4025 no 2_655
H45 H9 2.6600 no 2_655
H45 H13 3.2636 no 2_655
H45 H20 2.8431 no 2_655
H45 H41 3.4272 no 2_655
H46 C40 3.1721 no 2_655
H46 C41 3.2222 no 2_655
H46 H9 2.6546 no 2_655
H46 H13 2.5411 no 2_655
H46 H33 3.0800 no 3_555
H46 H34 3.3699 no 3_555
H46 H35 3.4727 no 3_555
H46 H36 3.4105 no 3_555
H46 H39 3.0141 no 2_645
H47 C25 3.0142 no 3_564
H47 C30 3.5139 no 4_455
H47 H5 3.5951 no 4_455
H47 H38 3.0960 no 4_455
H47 H40 3.1932 no 4_455
H47 H50 2.8847 no 3_564
H47 H51 3.0799 no 3_564
H47 H52 2.5849 no 3_564
H47 H56 2.8518 no 4_455
H48 N4 3.3008 no 4_455
H48 C38 3.0201 no 4_455
H48 C39 3.5713 no 4_455
H48 C43 3.1274 no 4_455
H48 H5 3.2686 no 4_455
H48 H51 3.5807 no 3_564
H48 H52 3.3983 no 3_564
H48 H55 3.0147 no 4_455
H48 H56 2.6511 no 4_455
H49 F3 3.3205 no .
H49 F6 3.4144 no .
H49 N4 3.2094 no 4_455
H49 C38 3.5897 no 4_455
H49 H11 3.1366 no 1_565
H49 H38 3.4416 no 4_455
H49 H55 2.7546 no 4_455
H49 H56 2.5878 no 4_455
H50 H22 3.0929 no 3_545
H50 H33 3.4179 no 3_555
H50 H36 2.8639 no 3_555
H50 H39 3.3612 no 2_645
H50 H47 2.8847 no 3_545
H51 O3 3.4315 no 1_545
H51 H5 3.3406 no 2_645
H51 H22 3.1594 no 3_545
H51 H47 3.0799 no 3_545
H51 H48 3.5807 no 3_545
H52 C17 3.3956 no 3_545
H52 C30 3.3668 no 2_645
H52 C43 3.4421 no 2_645
H52 H5 2.6829 no 2_645
H52 H39 3.0791 no 2_645
H52 H40 2.9070 no 2_645
H52 H47 2.5849 no 3_545
H52 H48 3.3983 no 3_545
H52 H56 3.3649 no 2_645
H53 F4 2.9819 no .
H53 F5 2.3425 no .
H53 H27 3.5532 no 3_555
H53 H32 3.4409 no 3_555
H54 Sb1 3.5246 no .
H54 F4 2.1800 no .
H54 F5 2.9929 no .
H54 H31 2.9868 no 4_445
H55 F3 2.0016 no 4_555
H55 C17 3.2882 no 4_555
H55 H48 3.0147 no 4_555
H55 H49 2.7546 no 4_555
H56 F3 3.3106 no 4_555
H56 C17 2.8584 no 4_555
H56 H47 2.8518 no 4_555
H56 H48 2.6511 no 4_555
H56 H49 2.5878 no 4_555
H56 H52 3.3649 no 2_644

loop_
_geom_hbond_atom_site_label_D
_geom_hbond_atom_site_label_H
_geom_hbond_atom_site_label_A
_geom_hbond_site_symmetry_A
_geom_hbond_distance_DA
_geom_hbond_distance_DH
_geom_hbond_distance_HA
_geom_hbond_angle_DHA
_geom_hbond_publ_flag
N3 H54 F4 . 2.894(3) 0.970 2.180 129.3 no
N4 H55 F3 4_555 2.882(3) 0.970 2.002 149.9 no

loop_
_geom_torsion_atom_site_label_1
_geom_torsion_atom_site_label_2
_geom_torsion_atom_site_label_3
_geom_torsion_atom_site_label_4
_geom_torsion
_geom_torsion_publ_flag
O1 Rh1 O2 C15 -176.76(12) no
O2 Rh1 O1 C6 -171.44(12) no
O1 Rh1 N1 C1 -7.45(13) no
O1 Rh1 N1 C7 175.43(16) no
N1 Rh1 O1 C6 3.97(12) no
O1 Rh1 N3 C32 98.60(16) no
N3 Rh1 O1 C6 93.83(13) no
O1 Rh1 N4 C38 39.80(16) no
N4 Rh1 O1 C6 -88.71(13) no
O2 Rh1 N2 C9 178.96(17) no
O2 Rh1 N2 C10 -1.98(13) no
N2 Rh1 O2 C15 0.25(12) no
O2 Rh1 N3 C32 0.46(17) no
N3 Rh1 O2 C15 -88.84(13) no
O2 Rh1 N4 C38 137.72(16) no
N4 Rh1 O2 C15 90.52(13) no
N1 Rh1 N2 C9 3.51(17) no
N1 Rh1 N2 C10 -177.42(13) no
N2 Rh1 N1 C1 175.64(13) no
N2 Rh1 N1 C7 -1.48(17) no
N1 Rh1 N3 C32 180.00(16) no
N3 Rh1 N1 C1 -94.72(14) no
N3 Rh1 N1 C7 88.16(16) no
N1 Rh1 N4 C38 -41.77(16) no
N4 Rh1 N1 C1 85.89(14) no
N4 Rh1 N1 C7 -91.23(16) no
N2 Rh1 N3 C32 -82.49(16) no
N3 Rh1 N2 C9 -85.89(17) no
N3 Rh1 N2 C10 93.17(14) no
N2 Rh1 N4 C38 -139.25(16) no
N4 Rh1 N2 C9 96.66(17) no
N4 Rh1 N2 C10 -84.27(14) no
Rh1 O1 C6 C1 0.1(3) no
Rh1 O1 C6 C5 -178.55(15) no
Rh1 O2 C15 C10 1.6(3) no
Rh1 O2 C15 C14 -178.75(16) no
Rh1 N1 C1 C2 -171.79(18) no
Rh1 N1 C1 C6 9.4(3) no
Rh1 N1 C7 C8 -2.2(3) no
C1 N1 C7 C8 -179.0(2) no
C7 N1 C1 C2 5.2(4) no
C7 N1 C1 C6 -173.6(2) no
Rh1 N2 C9 C8 -2.0(3) no
Rh1 N2 C10 C11 -170.76(17) no
Rh1 N2 C10 C15 3.3(2) no
C9 N2 C10 C11 8.3(4) no
C9 N2 C10 C15 -177.7(2) no
C10 N2 C9 C8 179.0(2) no
Rh1 N3 C32 C33 80.9(3) no
Rh1 N3 C32 C37 -98.1(2) no
Rh1 N4 C38 C39 91.4(2) no
Rh1 N4 C38 C43 -87.5(2) no
O3 N5 C8 C7 -9.1(4) no
O3 N5 C8 C9 171.0(2) no
O4 N5 C8 C7 171.0(2) no
O4 N5 C8 C9 -8.9(3) no
N1 C1 C2 C3 -176.0(2) no
N1 C1 C6 O1 -6.4(3) no
N1 C1 C6 C5 172.3(2) no
C2 C1 C6 O1 174.8(2) no
C2 C1 C6 C5 -6.5(4) no
C6 C1 C2 C3 2.7(4) no
C1 C2 C3 C4 2.5(4) no
C1 C2 C3 C16 177.6(2) no
C2 C3 C4 C5 -4.3(4) no
C2 C3 C16 C17 -103.7(3) no
C2 C3 C16 C18 16.3(4) no
C2 C3 C16 C19 136.6(3) no
C4 C3 C16 C17 71.4(3) no
C4 C3 C16 C18 -168.6(2) no
C4 C3 C16 C19 -48.3(3) no
C16 C3 C4 C5 -179.5(2) no
C3 C4 C5 C6 0.5(4) no
C3 C4 C5 C20 178.6(2) no
C4 C5 C6 O1 -176.6(2) no
C4 C5 C6 C1 4.7(4) no
C4 C5 C20 C21 -117.4(3) no
C4 C5 C20 C22 2.1(4) no
C4 C5 C20 C23 121.7(3) no
C6 C5 C20 C21 60.6(3) no
C6 C5 C20 C22 -179.9(2) no
C6 C5 C20 C23 -60.3(3) no
C20 C5 C6 O1 5.3(4) no
C20 C5 C6 C1 -173.4(2) no
N1 C7 C8 N5 -174.6(2) no
N1 C7 C8 C9 5.3(5) no
N5 C8 C9 N2 177.0(2) no
C7 C8 C9 N2 -2.9(5) no
N2 C10 C11 C12 175.2(2) no
N2 C10 C15 O2 -3.3(3) no
N2 C10 C15 C14 177.05(19) no
C11 C10 C15 O2 170.9(2) no
C11 C10 C15 C14 -8.7(4) no
C15 C10 C11 C12 1.7(4) no
C10 C11 C12 C13 4.0(4) no
C10 C11 C12 C24 -171.8(2) no
C11 C12 C13 C14 -2.7(4) no
C11 C12 C24 C25 100.4(3) no
C11 C12 C24 C26 -19.0(4) no
C11 C12 C24 C27 -141.0(2) no
C13 C12 C24 C25 -75.3(3) no
C13 C12 C24 C26 165.2(2) no
C13 C12 C24 C27 43.3(3) no
C24 C12 C13 C14 173.2(2) no
C12 C13 C14 C15 -4.1(4) no
C12 C13 C14 C28 175.2(2) no
C13 C14 C15 O2 -170.1(2) no
C13 C14 C15 C10 9.5(4) no
C13 C14 C28 C29 116.4(3) no
C13 C14 C28 C30 -122.8(3) no
C13 C14 C28 C31 -3.9(4) no
C15 C14 C28 C29 -64.3(3) no
C15 C14 C28 C30 56.5(3) no
C15 C14 C28 C31 175.5(2) no
C28 C14 C15 O2 10.5(4) no
C28 C14 C15 C10 -169.8(2) no
N3 C32 C33 C34 -176.9(2) no
N3 C32 C37 C36 -179.9(2) no
C33 C32 C37 C36 1.1(4) no
C37 C32 C33 C34 2.1(4) no
C32 C33 C34 C35 -3.3(5) no
C33 C34 C35 C36 1.2(5) no
C34 C35 C36 C37 2.1(5) no
C35 C36 C37 C32 -3.2(5) no
N4 C38 C39 C40 -177.2(2) no
N4 C38 C43 C42 178.4(2) no
C39 C38 C43 C42 -0.5(4) no
C43 C38 C39 C40 1.7(4) no
C38 C39 C40 C41 -1.3(5) no
C39 C40 C41 C42 -0.4(5) no
C40 C41 C42 C43 1.6(5) no
C41 C42 C43 C38 -1.2(5) no
